data_4067309
loop_
_publ_author_name
'Huang, Yinhua'
'Pullarkat, Sumod A.'
'Yuan, Mingjun'
'Ding, Yi'
'Li, Yongxin'
'Leung, Pak-Hing'

_publ_section_title
;
 Palladium Template Promoted Asymmetric Synthesis of 1,2-Diphosphines by
 Hydrophosphination of Functionalized Allenes
;
_journal_issue 3
_journal_name_full Organometallics
_journal_page_first 536
_journal_paper_doi 10.1021/om900829t
_journal_volume 29
_journal_year 2010
_chemical_absolute_configuration ad
_chemical_formula_moiety 'C30 H30 Cl2 O2 P2 Pd, 0.5(C H Cl3)'
_chemical_formula_sum 'C30.5 H30.5 Cl3.5 O2 P2 Pd'
_chemical_formula_weight 721.46
_chemical_name_systematic
; 
 ? 
;
_space_group_IT_number 19
_symmetry_cell_setting orthorhombic
_symmetry_space_group_name_Hall 'P 2ac 2ab'
_symmetry_space_group_name_H-M 'P 21 21 21'
_atom_sites_solution_hydrogens geom
_atom_sites_solution_primary direct
_atom_sites_solution_secondary difmap
_audit_creation_method SHELXL-97
_cell_angle_alpha 90.00
_cell_angle_beta 90.00
_cell_angle_gamma 90.00
_cell_formula_units_Z 8
_cell_length_a 10.9534(8)
_cell_length_b 13.6798(10)
_cell_length_c 41.156(3)
_cell_measurement_reflns_used 9331
_cell_measurement_temperature 103(2)
_cell_measurement_theta_max 45.15
_cell_measurement_theta_min 2.58
_cell_volume 6166.8(8)
_computing_cell_refinement 'Bruker SAINT'
_computing_data_collection 'Bruker APEX2'
_computing_data_reduction 'Bruker SAINT'
_computing_molecular_graphics 'Bruker SHELXTL'
_computing_publication_material 'Bruker SHELXTL'
_computing_structure_refinement 'SHELXL-97 (Sheldrick, 2008)'
_computing_structure_solution 'SHELXS-97 (Sheldrick, 2008)'
_diffrn_ambient_temperature 103(2)
_diffrn_measured_fraction_theta_full 0.999
_diffrn_measured_fraction_theta_max 0.999
_diffrn_measurement_device_type 'Bruker APEX-II CCD'
_diffrn_measurement_method '\f and \w scans'
_diffrn_radiation_monochromator graphite
_diffrn_radiation_source 'fine-focus sealed tube'
_diffrn_radiation_type MoK\a
_diffrn_radiation_wavelength 0.71073
_diffrn_reflns_av_R_equivalents 0.0376
_diffrn_reflns_av_sigmaI/netI 0.0426
_diffrn_reflns_limit_h_max 19
_diffrn_reflns_limit_h_min -11
_diffrn_reflns_limit_k_max 24
_diffrn_reflns_limit_k_min -24
_diffrn_reflns_limit_l_max 74
_diffrn_reflns_limit_l_min -69
_diffrn_reflns_number 156260
_diffrn_reflns_theta_full 40.00
_diffrn_reflns_theta_max 40.00
_diffrn_reflns_theta_min 1.79
_exptl_absorpt_coefficient_mu 1.036
_exptl_absorpt_correction_T_max 0.9217
_exptl_absorpt_correction_T_min 0.6820
_exptl_absorpt_correction_type multi-scan
_exptl_absorpt_process_details sadabs
_exptl_crystal_colour yellow
_exptl_crystal_density_diffrn 1.554
_exptl_crystal_density_method 'not measured'
_exptl_crystal_description plate
_exptl_crystal_F_000 2920
_exptl_crystal_size_max 0.40
_exptl_crystal_size_mid 0.30
_exptl_crystal_size_min 0.08
_refine_diff_density_max 1.777
_refine_diff_density_min -2.855
_refine_diff_density_rms 0.225
_refine_ls_abs_structure_details 'Flack H D (1983), Acta Cryst. A39, 876-881'
_refine_ls_abs_structure_Flack 0.04(2)
_refine_ls_extinction_method none
_refine_ls_goodness_of_fit_ref 1.236
_refine_ls_hydrogen_treatment constr
_refine_ls_matrix_type full
_refine_ls_number_parameters 760
_refine_ls_number_reflns 38198
_refine_ls_number_restraints 247
_refine_ls_restrained_S_all 1.233
_refine_ls_R_factor_all 0.0856
_refine_ls_R_factor_gt 0.0748
_refine_ls_shift/su_max 0.004
_refine_ls_shift/su_mean 0.000
_refine_ls_structure_factor_coef Fsqd
_refine_ls_weighting_details 'calc w=1/[\s^2^(Fo^2^)+(0.0405P)^2^+27.4459P] where P=(Fo^2^+2Fc^2^)/3'
_refine_ls_weighting_scheme calc
_refine_ls_wR_factor_gt 0.1671
_refine_ls_wR_factor_ref 0.1768
_reflns_number_gt 34043
_reflns_number_total 38198
_reflns_threshold_expression >2sigma(I)
_cod_data_source_file om900829t_si_001.cif
_cod_data_source_block leung444s_0m
_cod_depositor_comments
;
The following automatic conversions were performed:

'_symmetry_cell_setting' value 'Orthorhombic' changed to
'orthorhombic' according to
/home/saulius/struct/CIF-dictionaries/cif_core.dic dictionary named
'cif_core.dic' version 2.4.1 from 2010-06-29.

Automatic conversion script
Id: cif_fix_values 1715 2011-07-08 13:25:40Z adriana 
;
_cod_original_sg_symbol_H-M P2(1)2(1)2(1)
_cod_original_formula_sum 'C30.50 H30.50 Cl3.50 O2 P2 Pd'
_cod_database_code 4067309

loop_
_symmetry_equiv_pos_as_xyz
'x, y, z'
'-x+1/2, -y, z+1/2'
'-x, y+1/2, -z+1/2'
'x+1/2, -y+1/2, -z'

loop_
_atom_site_label
_atom_site_type_symbol
_atom_site_fract_x
_atom_site_fract_y
_atom_site_fract_z
_atom_site_U_iso_or_equiv
_atom_site_adp_type
_atom_site_occupancy
_atom_site_symmetry_multiplicity
_atom_site_calc_flag
_atom_site_refinement_flags
_atom_site_disorder_assembly
_atom_site_disorder_group
C31 C -0.1269(7) 0.7102(7) 0.95240(15) 0.0222(13) Uani 0.726(14) 1 d PDU A 1
C32 C -0.2443(7) 0.6708(6) 0.95638(18) 0.0256(13) Uani 0.726(14) 1 d PDU A 1
H32 H -0.2997 0.6711 0.9386 0.031 Uiso 0.726(14) 1 calc PR A 1
C33 C -0.2801(9) 0.6316(6) 0.98586(19) 0.0335(16) Uani 0.726(14) 1 d PDU A 1
H33 H -0.3605 0.6067 0.9884 0.040 Uiso 0.726(14) 1 calc PR A 1
C34 C -0.1980(12) 0.6285(7) 1.01220(19) 0.042(2) Uani 0.726(14) 1 d PDU A 1
H34 H -0.2219 0.6009 1.0324 0.051 Uiso 0.726(14) 1 calc PR A 1
C35 C -0.0841(11) 0.6656(8) 1.0082(2) 0.041(2) Uani 0.726(14) 1 d PDU A 1
H35 H -0.0287 0.6646 1.0259 0.049 Uiso 0.726(14) 1 calc PR A 1
C36 C -0.0463(8) 0.7055(6) 0.97848(15) 0.0286(14) Uani 0.726(14) 1 d PDU A 1
H36 H 0.0347 0.7293 0.9761 0.034 Uiso 0.726(14) 1 calc PR A 1
C31A C -0.0929(18) 0.714(2) 0.9541(3) 0.029(4) Uani 0.274(14) 1 d PDU A 2
C32A C -0.205(2) 0.6762(17) 0.9642(4) 0.034(4) Uani 0.274(14) 1 d PDU A 2
H32A H -0.2731 0.6772 0.9497 0.041 Uiso 0.274(14) 1 calc PR A 2
C33A C -0.219(2) 0.6380(18) 0.9947(5) 0.043(4) Uani 0.274(14) 1 d PDU A 2
H33A H -0.2907 0.6035 1.0008 0.052 Uiso 0.274(14) 1 calc PR A 2
C34A C -0.123(3) 0.652(2) 1.0168(5) 0.047(5) Uani 0.274(14) 1 d PDU A 2
H34A H -0.1334 0.6320 1.0388 0.056 Uiso 0.274(14) 1 calc PR A 2
C35A C -0.016(2) 0.6920(18) 1.0075(4) 0.039(4) Uani 0.274(14) 1 d PDU A 2
H35A H 0.0492 0.6954 1.0226 0.047 Uiso 0.274(14) 1 calc PR A 2
C36A C 0.001(2) 0.7287(17) 0.9763(3) 0.032(4) Uani 0.274(14) 1 d PDU A 2
H36A H 0.0732 0.7626 0.9704 0.038 Uiso 0.274(14) 1 calc PR A 2
Pd1 Pd 0.32659(2) 0.28344(2) 0.785179(7) 0.01415(4) Uani 1 1 d . . .
Pd2 Pd -0.15216(2) 0.92054(2) 0.906246(7) 0.01682(5) Uani 1 1 d . A .
C1 C 0.6264(3) 0.2906(3) 0.79361(9) 0.0147(5) Uani 1 1 d . . .
C2 C 0.6108(4) 0.3699(3) 0.77223(11) 0.0201(7) Uani 1 1 d . . .
H2 H 0.5310 0.3928 0.7673 0.024 Uiso 1 1 calc R . .
C3 C 0.7114(4) 0.4143(3) 0.75836(11) 0.0218(7) Uani 1 1 d . . .
H3 H 0.7002 0.4678 0.7439 0.026 Uiso 1 1 calc R . .
C4 C 0.8282(4) 0.3818(3) 0.76527(11) 0.0225(7) Uani 1 1 d . . .
H4 H 0.8969 0.4130 0.7558 0.027 Uiso 1 1 calc R . .
C5 C 0.8443(3) 0.3028(3) 0.78634(11) 0.0230(7) Uani 1 1 d . . .
H5 H 0.9243 0.2798 0.7909 0.028 Uiso 1 1 calc R . .
C6 C 0.7447(3) 0.2576(3) 0.80064(10) 0.0183(6) Uani 1 1 d . . .
H6 H 0.7565 0.2045 0.8152 0.022 Uiso 1 1 calc R . .
C7 C 0.5254(3) 0.1077(3) 0.81667(9) 0.0155(5) Uani 1 1 d . . .
C8 C 0.4923(4) 0.0571(3) 0.84492(10) 0.0191(6) Uani 1 1 d . . .
H8 H 0.4538 0.0911 0.8623 0.023 Uiso 1 1 calc R . .
C9 C 0.5154(4) -0.0418(3) 0.84774(13) 0.0264(8) Uani 1 1 d . . .
H9 H 0.4938 -0.0756 0.8671 0.032 Uiso 1 1 calc R . .
C10 C 0.5703(4) -0.0918(3) 0.82215(13) 0.0269(9) Uani 1 1 d . . .
H10 H 0.5843 -0.1602 0.8239 0.032 Uiso 1 1 calc R . .
C11 C 0.6045(4) -0.0431(3) 0.79431(12) 0.0253(8) Uani 1 1 d . . .
H11 H 0.6435 -0.0775 0.7772 0.030 Uiso 1 1 calc R . .
C12 C 0.5817(4) 0.0567(3) 0.79131(10) 0.0206(7) Uani 1 1 d . . .
H12 H 0.6044 0.0902 0.7720 0.025 Uiso 1 1 calc R . .
C13 C 0.4849(3) 0.2899(3) 0.85362(9) 0.0154(5) Uani 1 1 d . . .
H13 H 0.4227 0.2518 0.8661 0.018 Uiso 1 1 calc R . .
C14 C 0.6049(3) 0.2863(3) 0.87286(9) 0.0170(6) Uani 1 1 d . . .
H14A H 0.6399 0.2197 0.8715 0.020 Uiso 1 1 calc R . .
H14B H 0.6641 0.3324 0.8631 0.020 Uiso 1 1 calc R . .
C15 C 0.5854(4) 0.3129(4) 0.90814(11) 0.0233(7) Uani 1 1 d . . .
C16 C 0.6847(5) 0.3607(5) 0.95663(12) 0.0360(12) Uani 1 1 d . . .
H16A H 0.6538 0.3037 0.9690 0.043 Uiso 1 1 calc R . .
H16B H 0.6293 0.4167 0.9605 0.043 Uiso 1 1 calc R . .
C17 C 0.8110(6) 0.3855(5) 0.96725(14) 0.0393(13) Uani 1 1 d . . .
H17A H 0.8655 0.3304 0.9626 0.059 Uiso 1 1 calc R . .
H17B H 0.8113 0.3989 0.9906 0.059 Uiso 1 1 calc R . .
H17C H 0.8394 0.4435 0.9555 0.059 Uiso 1 1 calc R . .
C18 C 0.4360(3) 0.3945(3) 0.84955(10) 0.0170(6) Uani 1 1 d . . .
H18A H 0.4974 0.4356 0.8384 0.020 Uiso 1 1 calc R . .
H18B H 0.4190 0.4236 0.8711 0.020 Uiso 1 1 calc R . .
C19 C 0.2590(4) 0.5142(3) 0.81434(11) 0.0208(7) Uani 1 1 d . . .
C20 C 0.3506(5) 0.5784(4) 0.80319(13) 0.0302(9) Uani 1 1 d . . .
H20 H 0.4327 0.5566 0.8013 0.036 Uiso 1 1 calc R . .
C21 C 0.3195(6) 0.6749(4) 0.79493(14) 0.0350(11) Uani 1 1 d . . .
H21 H 0.3810 0.7189 0.7878 0.042 Uiso 1 1 calc R . .
C22 C 0.2008(6) 0.7056(4) 0.79705(15) 0.0396(14) Uani 1 1 d . . .
H22 H 0.1804 0.7712 0.7917 0.048 Uiso 1 1 calc R . .
C23 C 0.1113(6) 0.6420(4) 0.80694(13) 0.0333(11) Uani 1 1 d . . .
H23 H 0.0290 0.6638 0.8078 0.040 Uiso 1 1 calc R . .
C24 C 0.1388(4) 0.5465(4) 0.81565(12) 0.0267(8) Uani 1 1 d . . .
H24 H 0.0758 0.5034 0.8225 0.032 Uiso 1 1 calc R . .
C25 C 0.1777(3) 0.3533(3) 0.85377(9) 0.0174(6) Uani 1 1 d . . .
C26 C 0.0923(3) 0.2844(3) 0.84441(11) 0.0208(6) Uani 1 1 d . . .
H26 H 0.0986 0.2543 0.8237 0.025 Uiso 1 1 calc R . .
C27 C -0.0030(4) 0.2588(4) 0.86518(12) 0.0253(8) Uani 1 1 d . . .
H27 H -0.0613 0.2112 0.8587 0.030 Uiso 1 1 calc R . .
C28 C -0.0121(4) 0.3030(4) 0.89530(12) 0.0268(9) Uani 1 1 d . . .
H28 H -0.0773 0.2860 0.9094 0.032 Uiso 1 1 calc R . .
C29 C 0.0737(4) 0.3723(4) 0.90518(12) 0.0278(9) Uani 1 1 d . . .
H29 H 0.0674 0.4018 0.9260 0.033 Uiso 1 1 calc R . .
C30 C 0.1685(4) 0.3981(3) 0.88442(10) 0.0220(7) Uani 1 1 d . . .
H30 H 0.2268 0.4456 0.8909 0.026 Uiso 1 1 calc R . .
C37 C -0.1408(4) 0.6846(3) 0.88316(10) 0.0206(7) Uani 1 1 d . A .
C38 C -0.1872(5) 0.7265(5) 0.85430(12) 0.0337(11) Uani 1 1 d . . .
H38 H -0.1945 0.7954 0.8522 0.040 Uiso 1 1 calc R . .
C39 C -0.2222(7) 0.6646(7) 0.82882(17) 0.057(2) Uani 1 1 d . . .
H39 H -0.2545 0.6918 0.8094 0.068 Uiso 1 1 calc R . .
C40 C -0.2105(6) 0.5649(6) 0.8317(2) 0.058(2) Uani 1 1 d . . .
H40 H -0.2339 0.5239 0.8141 0.069 Uiso 1 1 calc R . .
C41 C -0.1646(5) 0.5234(4) 0.86003(18) 0.0436(16) Uani 1 1 d . . .
H41 H -0.1569 0.4544 0.8619 0.052 Uiso 1 1 calc R . .
C42 C -0.1299(4) 0.5841(4) 0.88580(14) 0.0285(9) Uani 1 1 d . . .
H42 H -0.0986 0.5562 0.9052 0.034 Uiso 1 1 calc R . .
C43 C 0.0807(4) 0.7676(3) 0.90895(14) 0.0276(9) Uani 1 1 d . A .
H43 H 0.1157 0.8042 0.9278 0.033 Uiso 1 1 calc R . .
C44 C 0.1429(4) 0.6678(4) 0.90810(16) 0.0337(11) Uani 1 1 d . . .
H44A H 0.1110 0.6264 0.9259 0.040 Uiso 1 1 calc R . .
H44B H 0.1248 0.6349 0.8872 0.040 Uiso 1 1 calc R . .
C45 C 0.2792(5) 0.6801(4) 0.91184(18) 0.0404(15) Uani 1 1 d . . .
C46 C 0.4687(6) 0.5969(6) 0.9132(2) 0.053(2) Uani 1 1 d . . .
H46A H 0.4883 0.6374 0.9325 0.063 Uiso 1 1 calc R . .
H46B H 0.5005 0.5301 0.9169 0.063 Uiso 1 1 calc R . .
C47 C 0.5216(8) 0.6387(7) 0.8844(2) 0.059(2) Uani 1 1 d . . .
H47A H 0.5028 0.5970 0.8657 0.089 Uiso 1 1 calc R . .
H47B H 0.6103 0.6434 0.8870 0.089 Uiso 1 1 calc R . .
H47C H 0.4876 0.7041 0.8808 0.089 Uiso 1 1 calc R . .
C48 C 0.1037(4) 0.8286(4) 0.87889(15) 0.0295(10) Uani 1 1 d . A .
H48A H 0.0684 0.7959 0.8596 0.035 Uiso 1 1 calc R . .
H48B H 0.1926 0.8363 0.8754 0.035 Uiso 1 1 calc R . .
C49 C 0.1383(4) 1.0182(3) 0.90949(12) 0.0256(8) Uani 1 1 d . A .
C50 C 0.2643(4) 0.9989(4) 0.90855(13) 0.0277(9) Uani 1 1 d . . .
H50 H 0.2946 0.9454 0.8962 0.033 Uiso 1 1 calc R . .
C51 C 0.3451(5) 1.0593(4) 0.92591(12) 0.0311(10) Uani 1 1 d . . .
H51 H 0.4303 1.0463 0.9255 0.037 Uiso 1 1 calc R . .
C52 C 0.3003(6) 1.1378(5) 0.94359(15) 0.0391(13) Uani 1 1 d . . .
H52 H 0.3550 1.1808 0.9544 0.047 Uiso 1 1 calc R . .
C53 C 0.1773(7) 1.1532(5) 0.94545(19) 0.0467(16) Uani 1 1 d . . .
H53 H 0.1471 1.2052 0.9585 0.056 Uiso 1 1 calc R . .
C54 C 0.0953(6) 1.0939(4) 0.92854(16) 0.0382(13) Uani 1 1 d . . .
H54 H 0.0100 1.1056 0.9301 0.046 Uiso 1 1 calc R . .
C55 C 0.0339(4) 1.0025(3) 0.84455(12) 0.0230(7) Uani 1 1 d . A .
C56 C 0.1448(5) 1.0362(3) 0.83071(12) 0.0249(8) Uani 1 1 d . . .
H56 H 0.2173 1.0351 0.8434 0.030 Uiso 1 1 calc R . .
C57 C 0.1490(5) 1.0699(4) 0.79965(13) 0.0329(11) Uani 1 1 d . . .
H57 H 0.2246 1.0899 0.7905 0.039 Uiso 1 1 calc R . .
C58 C 0.0424(6) 1.0750(5) 0.78120(14) 0.0405(13) Uani 1 1 d . . .
H58 H 0.0454 1.0997 0.7596 0.049 Uiso 1 1 calc R . .
C59 C -0.0671(6) 1.0446(4) 0.79409(14) 0.0321(10) Uani 1 1 d . . .
H59 H -0.1393 1.0485 0.7814 0.039 Uiso 1 1 calc R . .
C60 C -0.0725(5) 1.0080(4) 0.82575(13) 0.0269(8) Uani 1 1 d . . .
H60 H -0.1483 0.9868 0.8345 0.032 Uiso 1 1 calc R . .
C61 C 0.2469(7) 0.4667(6) 0.01100(19) 0.0489(17) Uani 1 1 d . . .
H61 H 0.2524 0.4700 0.0352 0.059 Uiso 1 1 calc R . .
Cl1 Cl 0.38267(9) 0.17482(9) 0.74322(2) 0.02217(17) Uani 1 1 d . . .
Cl2 Cl 0.15134(9) 0.33829(9) 0.75798(3) 0.02404(18) Uani 1 1 d . . .
Cl3 Cl -0.34664(10) 0.87582(8) 0.92499(3) 0.02513(18) Uani 1 1 d . . .
Cl4 Cl -0.21301(10) 1.08432(8) 0.90014(3) 0.0287(2) Uani 1 1 d . . .
Cl5 Cl 0.2896(3) 0.5815(2) -0.00534(7) 0.0838(8) Uani 1 1 d . . .
Cl6 Cl 0.0974(2) 0.4332(3) 0.00006(7) 0.0828(9) Uani 1 1 d . . .
Cl7 Cl 0.3492(3) 0.3779(2) -0.00308(11) 0.1063(12) Uani 1 1 d . . .
O1 O 0.4893(4) 0.3125(4) 0.92203(9) 0.0418(12) Uani 1 1 d . . .
O2 O 0.6902(3) 0.3381(3) 0.92217(8) 0.0283(7) Uani 1 1 d . . .
O3 O 0.3278(4) 0.7541(3) 0.91968(15) 0.0503(14) Uani 1 1 d . . .
O4 O 0.3358(4) 0.5946(3) 0.90765(15) 0.0551(15) Uani 1 1 d . . .
P1 P 0.49348(8) 0.23666(7) 0.81225(2) 0.01271(14) Uani 1 1 d . . .
P2 P 0.29557(9) 0.38948(8) 0.82550(3) 0.01560(16) Uani 1 1 d . . .
P3 P -0.08676(9) 0.76704(8) 0.91405(2) 0.01682(17) Uani 1 1 d D . .
P4 P 0.03245(10) 0.94884(9) 0.88467(3) 0.02112(19) Uani 1 1 d . . .

loop_
_atom_site_aniso_label
_atom_site_aniso_U_11
_atom_site_aniso_U_22
_atom_site_aniso_U_33
_atom_site_aniso_U_23
_atom_site_aniso_U_13
_atom_site_aniso_U_12
C31 0.025(3) 0.029(3) 0.013(2) 0.001(2) -0.0047(19) 0.012(3)
C32 0.031(3) 0.026(3) 0.020(3) 0.007(2) 0.005(2) 0.002(2)
C33 0.048(4) 0.023(3) 0.029(3) 0.007(2) 0.010(3) -0.001(3)
C34 0.073(6) 0.035(4) 0.020(3) 0.008(3) 0.012(3) 0.008(4)
C35 0.058(6) 0.042(4) 0.021(3) 0.003(3) -0.008(3) 0.015(4)
C36 0.028(3) 0.034(4) 0.024(3) 0.001(2) -0.009(2) 0.011(3)
C31A 0.033(8) 0.034(7) 0.020(6) -0.002(6) -0.014(6) 0.017(7)
C32A 0.045(8) 0.031(7) 0.026(7) 0.004(6) 0.002(6) 0.008(7)
C33A 0.064(8) 0.034(7) 0.031(7) 0.012(6) 0.004(7) 0.008(7)
C34A 0.063(10) 0.047(8) 0.030(8) 0.014(7) 0.000(8) 0.016(8)
C35A 0.052(8) 0.043(8) 0.024(6) 0.010(6) -0.014(7) 0.011(7)
C36A 0.034(8) 0.036(8) 0.025(6) 0.012(6) -0.012(6) 0.003(7)
Pd1 0.00864(7) 0.01854(10) 0.01528(9) 0.00125(8) 0.00035(7) -0.00021(7)
Pd2 0.01412(9) 0.01646(10) 0.01989(11) -0.00019(9) 0.00031(8) 0.00118(8)
C1 0.0097(10) 0.0166(13) 0.0178(13) 0.0000(11) 0.0015(9) 0.0009(9)
C2 0.0138(13) 0.0224(17) 0.0241(17) 0.0024(14) 0.0025(12) -0.0002(11)
C3 0.0198(14) 0.0157(15) 0.0298(19) 0.0044(14) 0.0052(13) -0.0029(12)
C4 0.0144(13) 0.0229(17) 0.0303(19) -0.0005(14) 0.0052(13) -0.0039(12)
C5 0.0125(12) 0.0273(18) 0.0292(18) -0.0011(15) 0.0028(13) -0.0005(11)
C6 0.0125(12) 0.0226(16) 0.0197(15) 0.0021(12) 0.0005(11) 0.0022(11)
C7 0.0140(12) 0.0157(13) 0.0168(14) -0.0009(11) 0.0010(10) 0.0008(10)
C8 0.0177(14) 0.0183(15) 0.0214(16) 0.0029(12) 0.0014(12) 0.0017(11)
C9 0.0241(18) 0.0214(18) 0.034(2) 0.0024(16) 0.0005(16) 0.0046(14)
C10 0.0229(17) 0.0189(18) 0.039(2) -0.0052(16) -0.0034(16) 0.0065(13)
C11 0.0226(17) 0.0209(18) 0.032(2) -0.0099(16) -0.0002(15) 0.0066(14)
C12 0.0215(15) 0.0199(16) 0.0203(17) -0.0082(13) -0.0002(12) 0.0050(12)
C13 0.0120(11) 0.0182(14) 0.0160(13) -0.0029(11) -0.0004(9) 0.0001(10)
C14 0.0135(12) 0.0218(15) 0.0157(13) -0.0023(12) -0.0009(10) -0.0012(12)
C15 0.0162(14) 0.033(2) 0.0208(17) -0.0035(15) -0.0029(13) -0.0007(13)
C16 0.028(2) 0.062(4) 0.0179(18) -0.010(2) -0.0019(15) -0.005(2)
C17 0.035(3) 0.054(4) 0.029(2) -0.012(2) -0.011(2) -0.005(2)
C18 0.0128(12) 0.0141(13) 0.0243(17) -0.0030(12) -0.0016(11) 0.0005(10)
C19 0.0191(15) 0.0199(16) 0.0233(17) -0.0002(13) 0.0053(13) 0.0035(12)
C20 0.030(2) 0.0237(18) 0.037(2) 0.0046(18) 0.0159(18) 0.0044(17)
C21 0.048(3) 0.0174(18) 0.040(3) -0.0017(17) 0.014(2) 0.0008(19)
C22 0.059(4) 0.024(2) 0.036(3) 0.0120(19) 0.017(2) 0.015(2)
C23 0.040(3) 0.030(2) 0.030(2) 0.0067(19) 0.0074(19) 0.017(2)
C24 0.0241(18) 0.027(2) 0.029(2) 0.0053(16) 0.0053(15) 0.0075(15)
C25 0.0119(11) 0.0187(14) 0.0215(15) 0.0028(12) 0.0022(11) 0.0017(10)
C26 0.0168(13) 0.0195(15) 0.0262(17) -0.0024(14) 0.0028(12) -0.0016(13)
C27 0.0189(16) 0.0246(19) 0.032(2) -0.0024(16) 0.0069(15) -0.0046(13)
C28 0.0191(16) 0.033(2) 0.028(2) -0.0008(16) 0.0073(14) -0.0075(15)
C29 0.0262(19) 0.036(2) 0.0218(18) -0.0015(17) 0.0078(16) -0.0072(16)
C30 0.0186(15) 0.0238(17) 0.0235(16) -0.0052(13) 0.0055(13) -0.0035(13)
C37 0.0149(13) 0.0249(17) 0.0222(16) -0.0049(13) -0.0029(12) 0.0025(12)
C38 0.034(2) 0.044(3) 0.0237(19) -0.0119(19) -0.0139(17) 0.014(2)
C39 0.046(3) 0.081(5) 0.042(3) -0.040(4) -0.029(3) 0.031(4)
C40 0.033(3) 0.072(5) 0.068(5) -0.053(4) -0.023(3) 0.019(3)
C41 0.0197(19) 0.036(3) 0.075(4) -0.032(3) -0.003(2) -0.0012(18)
C42 0.0174(16) 0.0239(19) 0.044(3) -0.0117(19) 0.0023(15) -0.0034(14)
C43 0.0180(15) 0.0239(19) 0.041(3) -0.0074(18) -0.0095(16) -0.0010(13)
C44 0.0188(16) 0.029(2) 0.053(3) -0.011(2) -0.011(2) 0.0020(15)
C45 0.0201(18) 0.034(2) 0.068(4) -0.025(3) -0.019(2) 0.0094(17)
C46 0.030(3) 0.060(5) 0.068(5) -0.023(4) -0.014(3) 0.007(3)
C47 0.045(4) 0.060(5) 0.073(6) -0.029(4) -0.010(4) 0.003(3)
C48 0.0161(16) 0.0223(19) 0.050(3) -0.0112(19) 0.0031(16) 0.0015(13)
C49 0.0203(16) 0.0258(18) 0.031(2) -0.0011(16) 0.0002(15) -0.0051(14)
C50 0.0208(16) 0.034(2) 0.028(2) 0.0011(18) 0.0009(15) -0.0074(15)
C51 0.027(2) 0.043(3) 0.0237(19) 0.0024(17) -0.0025(16) -0.0159(19)
C52 0.044(3) 0.038(3) 0.035(3) 0.007(2) -0.016(2) -0.015(2)
C53 0.044(3) 0.035(3) 0.060(4) -0.019(3) -0.019(3) 0.004(3)
C54 0.034(2) 0.030(3) 0.051(3) -0.021(2) -0.008(2) 0.0012(19)
C55 0.0212(16) 0.0197(17) 0.028(2) -0.0051(14) 0.0054(14) -0.0039(13)
C56 0.0282(19) 0.0126(14) 0.034(2) 0.0031(14) 0.0048(16) -0.0017(13)
C57 0.039(2) 0.027(2) 0.032(2) -0.0131(18) 0.017(2) -0.0121(19)
C58 0.055(3) 0.039(3) 0.027(2) -0.010(2) 0.011(2) 0.002(3)
C59 0.037(3) 0.029(2) 0.031(2) -0.0081(18) 0.0042(19) -0.0013(19)
C60 0.0250(19) 0.026(2) 0.030(2) -0.0034(17) 0.0036(16) -0.0008(15)
C61 0.039(3) 0.064(5) 0.044(4) -0.018(3) -0.005(3) 0.002(3)
Cl1 0.0207(4) 0.0304(5) 0.0154(4) -0.0052(3) -0.0004(3) -0.0009(3)
Cl2 0.0118(3) 0.0347(5) 0.0256(4) 0.0082(4) -0.0015(3) 0.0022(3)
Cl3 0.0181(4) 0.0297(5) 0.0277(4) 0.0051(4) 0.0044(3) -0.0007(3)
Cl4 0.0233(4) 0.0182(4) 0.0446(6) 0.0063(4) 0.0064(4) 0.0045(3)
Cl5 0.109(2) 0.0794(17) 0.0626(13) 0.0042(13) 0.0308(14) -0.0105(16)
Cl6 0.0435(10) 0.132(3) 0.0729(15) -0.0502(16) -0.0154(10) 0.0032(13)
Cl7 0.0531(13) 0.0875(19) 0.178(3) -0.058(2) 0.0190(19) 0.0135(14)
O1 0.0216(15) 0.082(4) 0.0217(16) -0.0123(19) 0.0057(12) -0.0086(18)
O2 0.0187(13) 0.049(2) 0.0176(13) -0.0109(13) -0.0039(10) -0.0022(13)
O3 0.0218(15) 0.0335(19) 0.096(4) -0.036(2) -0.016(2) 0.0034(14)
O4 0.0247(17) 0.040(2) 0.100(4) -0.028(3) -0.022(2) 0.0154(16)
P1 0.0095(3) 0.0146(4) 0.0140(3) -0.0014(3) 0.0004(2) 0.0007(2)
P2 0.0109(3) 0.0161(4) 0.0199(4) 0.0003(3) 0.0027(3) 0.0012(3)
P3 0.0174(4) 0.0183(4) 0.0148(4) -0.0017(3) -0.0043(3) 0.0027(3)
P4 0.0148(4) 0.0197(4) 0.0288(5) -0.0036(4) 0.0027(3) -0.0017(3)

loop_
_atom_type_symbol
_atom_type_description
_atom_type_scat_dispersion_real
_atom_type_scat_dispersion_imag
_atom_type_scat_source
C C 0.0033 0.0016 'International Tables Vol C Tables 4.2.6.8 and 6.1.1.4'
H H 0.0000 0.0000 'International Tables Vol C Tables 4.2.6.8 and 6.1.1.4'
O O 0.0106 0.0060 'International Tables Vol C Tables 4.2.6.8 and 6.1.1.4'
P P 0.1023 0.0942 'International Tables Vol C Tables 4.2.6.8 and 6.1.1.4'
Cl Cl 0.1484 0.1585 'International Tables Vol C Tables 4.2.6.8 and 6.1.1.4'
Pd Pd -0.9988 1.0072 'International Tables Vol C Tables 4.2.6.8 and 6.1.1.4'

loop_
_geom_angle_atom_site_label_1
_geom_angle_atom_site_label_2
_geom_angle_atom_site_label_3
_geom_angle
C36 C31 C32 118.2(6)
C36 C31 P3 122.5(6)
C32 C31 P3 119.2(5)
C33 C32 C31 120.8(8)
C33 C32 H32 119.6
C31 C32 H32 119.6
C32 C33 C34 120.3(8)
C32 C33 H33 119.8
C34 C33 H33 119.8
C35 C34 C33 118.8(7)
C35 C34 H34 120.6
C33 C34 H34 120.6
C34 C35 C36 121.6(9)
C34 C35 H35 119.2
C36 C35 H35 119.2
C31 C36 C35 120.2(9)
C31 C36 H36 119.9
C35 C36 H36 119.9
C36A C31A C32A 120.7(13)
C36A C31A P3 120.9(12)
C32A C31A P3 116.9(11)
C33A C32A C31A 120.5(18)
C33A C32A H32A 119.7
C31A C32A H32A 119.7
C32A C33A C34A 117.6(19)
C32A C33A H33A 121.2
C34A C33A H33A 121.2
C35A C34A C33A 121.3(17)
C35A C34A H34A 119.3
C33A C34A H34A 119.3
C34A C35A C36A 121.8(18)
C34A C35A H35A 119.1
C36A C35A H35A 119.1
C31A C36A C35A 117.0(17)
C31A C36A H36A 121.5
C35A C36A H36A 121.5
P2 Pd1 P1 86.56(4)
P2 Pd1 Cl2 91.28(4)
P1 Pd1 Cl2 177.73(4)
P2 Pd1 Cl1 173.66(4)
P1 Pd1 Cl1 88.37(4)
Cl2 Pd1 Cl1 93.74(4)
P3 Pd2 P4 86.00(4)
P3 Pd2 Cl3 89.93(4)
P4 Pd2 Cl3 173.63(4)
P3 Pd2 Cl4 176.92(5)
P4 Pd2 Cl4 92.80(4)
Cl3 Pd2 Cl4 91.50(4)
C6 C1 C2 119.3(3)
C6 C1 P1 121.8(3)
C2 C1 P1 118.9(3)
C3 C2 C1 120.0(4)
C3 C2 H2 120.0
C1 C2 H2 120.0
C2 C3 C4 120.7(4)
C2 C3 H3 119.6
C4 C3 H3 119.6
C3 C4 C5 119.5(4)
C3 C4 H4 120.2
C5 C4 H4 120.2
C6 C5 C4 120.6(4)
C6 C5 H5 119.7
C4 C5 H5 119.7
C5 C6 C1 119.8(4)
C5 C6 H6 120.1
C1 C6 H6 120.1
C12 C7 C8 119.2(4)
C12 C7 P1 119.8(3)
C8 C7 P1 121.0(3)
C9 C8 C7 120.4(4)
C9 C8 H8 119.8
C7 C8 H8 119.8
C8 C9 C10 119.8(5)
C8 C9 H9 120.1
C10 C9 H9 120.1
C11 C10 C9 120.6(4)
C11 C10 H10 119.7
C9 C10 H10 119.7
C10 C11 C12 119.9(4)
C10 C11 H11 120.0
C12 C11 H11 120.0
C11 C12 C7 120.1(4)
C11 C12 H12 119.9
C7 C12 H12 119.9
C14 C13 C18 112.6(3)
C14 C13 P1 114.7(2)
C18 C13 P1 106.4(3)
C14 C13 H13 107.6
C18 C13 H13 107.6
P1 C13 H13 107.6
C15 C14 C13 111.5(3)
C15 C14 H14A 109.3
C13 C14 H14A 109.3
C15 C14 H14B 109.3
C13 C14 H14B 109.3
H14A C14 H14B 108.0
O1 C15 O2 123.5(4)
O1 C15 C14 125.5(4)
O2 C15 C14 110.9(3)
O2 C16 C17 107.2(4)
O2 C16 H16A 110.3
C17 C16 H16A 110.3
O2 C16 H16B 110.3
C17 C16 H16B 110.3
H16A C16 H16B 108.5
C16 C17 H17A 109.5
C16 C17 H17B 109.5
H17A C17 H17B 109.5
C16 C17 H17C 109.5
H17A C17 H17C 109.5
H17B C17 H17C 109.5
C13 C18 P2 108.5(2)
C13 C18 H18A 110.0
P2 C18 H18A 110.0
C13 C18 H18B 110.0
P2 C18 H18B 110.0
H18A C18 H18B 108.4
C24 C19 C20 119.3(4)
C24 C19 P2 119.9(3)
C20 C19 P2 120.8(3)
C21 C20 C19 119.4(5)
C21 C20 H20 120.3
C19 C20 H20 120.3
C22 C21 C20 120.2(5)
C22 C21 H21 119.9
C20 C21 H21 119.9
C21 C22 C23 120.1(5)
C21 C22 H22 119.9
C23 C22 H22 119.9
C22 C23 C24 121.2(5)
C22 C23 H23 119.4
C24 C23 H23 119.4
C23 C24 C19 119.7(5)
C23 C24 H24 120.2
C19 C24 H24 120.2
C26 C25 C30 119.9(4)
C26 C25 P2 119.4(3)
C30 C25 P2 120.7(3)
C25 C26 C27 120.5(4)
C25 C26 H26 119.8
C27 C26 H26 119.8
C28 C27 C26 119.6(4)
C28 C27 H27 120.2
C26 C27 H27 120.2
C27 C28 C29 120.7(4)
C27 C28 H28 119.7
C29 C28 H28 119.7
C30 C29 C28 119.7(4)
C30 C29 H29 120.1
C28 C29 H29 120.1
C29 C30 C25 119.7(4)
C29 C30 H30 120.2
C25 C30 H30 120.2
C42 C37 C38 120.0(4)
C42 C37 P3 122.6(4)
C38 C37 P3 117.3(4)
C39 C38 C37 118.9(6)
C39 C38 H38 120.6
C37 C38 H38 120.6
C40 C39 C38 120.7(7)
C40 C39 H39 119.7
C38 C39 H39 119.7
C39 C40 C41 120.6(5)
C39 C40 H40 119.7
C41 C40 H40 119.7
C40 C41 C42 119.4(6)
C40 C41 H41 120.3
C42 C41 H41 120.3
C37 C42 C41 120.4(6)
C37 C42 H42 119.8
C41 C42 H42 119.8
C48 C43 C44 113.6(5)
C48 C43 P3 105.1(3)
C44 C43 P3 116.3(3)
C48 C43 H43 107.1
C44 C43 H43 107.1
P3 C43 H43 107.1
C45 C44 C43 109.9(4)
C45 C44 H44A 109.7
C43 C44 H44A 109.7
C45 C44 H44B 109.7
C43 C44 H44B 109.7
H44A C44 H44B 108.2
O3 C45 O4 125.0(5)
O3 C45 C44 124.4(5)
O4 C45 C44 110.4(5)
C47 C46 O4 106.1(7)
C47 C46 H46A 110.5
O4 C46 H46A 110.5
C47 C46 H46B 110.5
O4 C46 H46B 110.5
H46A C46 H46B 108.7
C46 C47 H47A 109.5
C46 C47 H47B 109.5
H47A C47 H47B 109.5
C46 C47 H47C 109.5
H47A C47 H47C 109.5
H47B C47 H47C 109.5
C43 C48 P4 108.5(3)
C43 C48 H48A 110.0
P4 C48 H48A 110.0
C43 C48 H48B 110.0
P4 C48 H48B 110.0
H48A C48 H48B 108.4
C54 C49 C50 119.4(5)
C54 C49 P4 119.6(4)
C50 C49 P4 120.9(4)
C49 C50 C51 119.6(5)
C49 C50 H50 120.2
C51 C50 H50 120.2
C52 C51 C50 119.9(5)
C52 C51 H51 120.0
C50 C51 H51 120.0
C53 C52 C51 119.9(5)
C53 C52 H52 120.1
C51 C52 H52 120.1
C52 C53 C54 121.1(6)
C52 C53 H53 119.4
C54 C53 H53 119.4
C49 C54 C53 119.9(6)
C49 C54 H54 120.0
C53 C54 H54 120.0
C60 C55 C56 118.3(5)
C60 C55 P4 121.3(3)
C56 C55 P4 120.4(4)
C57 C56 C55 121.1(5)
C57 C56 H56 119.4
C55 C56 H56 119.4
C56 C57 C58 120.0(5)
C56 C57 H57 120.0
C58 C57 H57 120.0
C59 C58 C57 120.3(6)
C59 C58 H58 119.8
C57 C58 H58 119.8
C58 C59 C60 120.4(6)
C58 C59 H59 119.8
C60 C59 H59 119.8
C59 C60 C55 119.9(5)
C59 C60 H60 120.1
C55 C60 H60 120.1
Cl7 C61 Cl6 109.3(4)
Cl7 C61 Cl5 108.7(5)
Cl6 C61 Cl5 112.3(5)
Cl7 C61 H61 108.8
Cl6 C61 H61 108.8
Cl5 C61 H61 108.8
C15 O2 C16 116.3(4)
C45 O4 C46 114.8(5)
C1 P1 C7 106.61(17)
C1 P1 C13 105.72(17)
C7 P1 C13 107.48(18)
C1 P1 Pd1 109.35(12)
C7 P1 Pd1 119.21(13)
C13 P1 Pd1 107.70(11)
C25 P2 C19 105.26(18)
C25 P2 C18 105.19(19)
C19 P2 C18 106.7(2)
C25 P2 Pd1 114.21(14)
C19 P2 Pd1 117.24(15)
C18 P2 Pd1 107.40(13)
C37 P3 C31A 112.3(9)
C37 P3 C31 105.5(4)
C31A P3 C31 12.1(5)
C37 P3 C43 104.4(2)
C31A P3 C43 98.2(7)
C31 P3 C43 110.0(3)
C37 P3 Pd2 112.38(14)
C31A P3 Pd2 119.9(10)
C31 P3 Pd2 116.7(3)
C43 P3 Pd2 107.31(16)
C55 P4 C49 107.3(2)
C55 P4 C48 104.0(2)
C49 P4 C48 105.6(2)
C55 P4 Pd2 116.09(15)
C49 P4 Pd2 116.35(16)
C48 P4 Pd2 106.27(16)

loop_
_geom_bond_atom_site_label_1
_geom_bond_atom_site_label_2
_geom_bond_distance
C31 C36 1.391(9)
C31 C32 1.404(10)
C31 P3 1.813(6)
C32 C33 1.384(9)
C32 H32 0.9500
C33 C34 1.409(14)
C33 H33 0.9500
C34 C35 1.357(17)
C34 H34 0.9500
C35 C36 1.401(12)
C35 H35 0.9500
C36 H36 0.9500
C31A C36A 1.388(17)
C31A C32A 1.398(18)
C31A P3 1.804(9)
C32A C33A 1.370(17)
C32A H32A 0.9500
C33A C34A 1.40(2)
C33A H33A 0.9500
C34A C35A 1.35(2)
C34A H34A 0.9500
C35A C36A 1.392(18)
C35A H35A 0.9500
C36A H36A 0.9500
Pd1 P2 2.2299(11)
Pd1 P1 2.2344(9)
Pd1 Cl2 2.3455(10)
Pd1 Cl1 2.3594(11)
Pd2 P3 2.2418(11)
Pd2 P4 2.2422(11)
Pd2 Cl3 2.3467(11)
Pd2 Cl4 2.3510(12)
C1 C6 1.402(5)
C1 C2 1.407(6)
C1 P1 1.803(3)
C2 C3 1.382(6)
C2 H2 0.9500
C3 C4 1.384(6)
C3 H3 0.9500
C4 C5 1.397(6)
C4 H4 0.9500
C5 C6 1.385(6)
C5 H5 0.9500
C6 H6 0.9500
C7 C12 1.398(5)
C7 C8 1.400(6)
C7 P1 1.808(4)
C8 C9 1.382(6)
C8 H8 0.9500
C9 C10 1.392(7)
C9 H9 0.9500
C10 C11 1.377(8)
C10 H10 0.9500
C11 C12 1.393(6)
C11 H11 0.9500
C12 H12 0.9500
C13 C14 1.535(5)
C13 C18 1.538(5)
C13 P1 1.854(4)
C13 H13 1.0000
C14 C15 1.512(6)
C14 H14A 0.9900
C14 H14B 0.9900
C15 O1 1.198(6)
C15 O2 1.330(5)
C16 O2 1.453(6)
C16 C17 1.490(8)
C16 H16A 0.9900
C16 H16B 0.9900
C17 H17A 0.9800
C17 H17B 0.9800
C17 H17C 0.9800
C18 P2 1.830(4)
C18 H18A 0.9900
C18 H18B 0.9900
C19 C24 1.390(6)
C19 C20 1.410(7)
C19 P2 1.812(4)
C20 C21 1.406(7)
C20 H20 0.9500
C21 C22 1.369(9)
C21 H21 0.9500
C22 C23 1.373(9)
C22 H22 0.9500
C23 C24 1.388(7)
C23 H23 0.9500
C24 H24 0.9500
C25 C26 1.384(6)
C25 C30 1.406(6)
C25 P2 1.807(4)
C26 C27 1.393(6)
C26 H26 0.9500
C27 C28 1.383(7)
C27 H27 0.9500
C28 C29 1.396(7)
C28 H28 0.9500
C29 C30 1.390(6)
C29 H29 0.9500
C30 H30 0.9500
C37 C42 1.384(7)
C37 C38 1.414(7)
C37 P3 1.799(4)
C38 C39 1.401(8)
C38 H38 0.9500
C39 C40 1.376(13)
C39 H39 0.9500
C40 C41 1.392(12)
C40 H40 0.9500
C41 C42 1.400(7)
C41 H41 0.9500
C42 H42 0.9500
C43 C48 1.514(8)
C43 C44 1.525(7)
C43 P3 1.847(5)
C43 H43 1.0000
C44 C45 1.509(7)
C44 H44A 0.9900
C44 H44B 0.9900
C45 O3 1.190(7)
C45 O4 1.335(7)
C46 C47 1.439(13)
C46 O4 1.474(8)
C46 H46A 0.9900
C46 H46B 0.9900
C47 H47A 0.9800
C47 H47B 0.9800
C47 H47C 0.9800
C48 P4 1.836(5)
C48 H48A 0.9900
C48 H48B 0.9900
C49 C54 1.382(7)
C49 C50 1.406(7)
C49 P4 1.813(5)
C50 C51 1.406(7)
C50 H50 0.9500
C51 C52 1.388(9)
C51 H51 0.9500
C52 C53 1.366(10)
C52 H52 0.9500
C53 C54 1.396(8)
C53 H53 0.9500
C54 H54 0.9500
C55 C60 1.401(7)
C55 C56 1.418(6)
C55 P4 1.807(5)
C56 C57 1.360(7)
C56 H56 0.9500
C57 C58 1.395(9)
C57 H57 0.9500
C58 C59 1.376(9)
C58 H58 0.9500
C59 C60 1.397(8)
C59 H59 0.9500
C60 H60 0.9500
C61 Cl7 1.751(8)
C61 Cl6 1.759(8)
C61 Cl5 1.771(10)
C61 H61 1.0000
